data_4022661
loop_
_publ_author_name
'Sengodagounder Muthusamy'
'Boopathy Gnanaprakasam'
'Eringathodi Suresh'

_publ_section_title
;
 New Approach to the Synthesis of Macrocyclic Tetralactones
 via Ring-Closing Metathesis Using Grubbs' First-Generation Catalyst
;
_journal_name_full 'Journal of Organic Chemistry'
_journal_page_first 1495
_journal_page_last 1498
_journal_paper_doi 10.1021/jo062043p
_journal_volume 72
_journal_year 2007
_chemical_formula_sum 'C20 H18 O8'
_chemical_formula_weight 386.34
_chemical_name_systematic
; 
 ? 
;
_space_group_IT_number 4
_symmetry_cell_setting monoclinic
_symmetry_space_group_name_Hall 'P 2yb'
_symmetry_space_group_name_H-M 'P 1 21 1'
_atom_sites_solution_hydrogens geom
_atom_sites_solution_primary direct
_atom_sites_solution_secondary difmap
_audit_creation_method SHELXL-97
_cell_angle_alpha 90.00
_cell_angle_beta 103.605(7)
_cell_angle_gamma 90.00
_cell_formula_units_Z 2
_cell_length_a 8.387(3)
_cell_length_b 8.079(3)
_cell_length_c 14.455(5)
_cell_measurement_temperature 296(2)
_cell_volume 952.0(6)
_computing_cell_refinement 'BRUKER SMART'
_computing_data_collection 'BRUKER SMART'
_computing_data_reduction 'BRUKER SAINT'
_computing_molecular_graphics ORTEP
_computing_structure_refinement 'SHELXL-97 (Sheldrick, 1997)'
_computing_structure_solution 'SHELXS-97 (Sheldrick, 1990)'
_diffrn_ambient_temperature 296(2)
_diffrn_measured_fraction_theta_full 0.927
_diffrn_measured_fraction_theta_max 0.927
_diffrn_measurement_device_type 'BRUKER SMART APEX CCD DIFFRACTOMETER'
_diffrn_measurement_method 'OMEGA-PHI SCAN'
_diffrn_radiation_monochromator graphite
_diffrn_radiation_source 'fine-focus sealed tube'
_diffrn_radiation_type MoK\a
_diffrn_radiation_wavelength 0.71073
_diffrn_reflns_av_R_equivalents 0.0425
_diffrn_reflns_av_sigmaI/netI 0.0908
_diffrn_reflns_limit_h_max 10
_diffrn_reflns_limit_h_min -9
_diffrn_reflns_limit_k_max 10
_diffrn_reflns_limit_k_min -10
_diffrn_reflns_limit_l_max 19
_diffrn_reflns_limit_l_min -18
_diffrn_reflns_number 5706
_diffrn_reflns_theta_full 28.23
_diffrn_reflns_theta_max 28.23
_diffrn_reflns_theta_min 2.50
_exptl_absorpt_coefficient_mu 0.105
_exptl_crystal_colour colourless
_exptl_crystal_density_diffrn 1.348
_exptl_crystal_density_method 'not measured'
_exptl_crystal_description plates
_exptl_crystal_F_000 404
_exptl_crystal_size_max 0.22
_exptl_crystal_size_mid 0.12
_exptl_crystal_size_min 0.06
_refine_diff_density_max 0.326
_refine_diff_density_min -0.157
_refine_diff_density_rms 0.038
_refine_ls_abs_structure_details 'Flack H D (1983), Acta Cryst. A39, 876-881'
_refine_ls_abs_structure_Flack 2(2)
_refine_ls_extinction_method none
_refine_ls_goodness_of_fit_ref 1.013
_refine_ls_hydrogen_treatment mixed
_refine_ls_matrix_type full
_refine_ls_number_parameters 253
_refine_ls_number_reflns 3485
_refine_ls_number_restraints 1
_refine_ls_restrained_S_all 1.013
_refine_ls_R_factor_all 0.1524
_refine_ls_R_factor_gt 0.0718
_refine_ls_shift/su_max 0.000
_refine_ls_shift/su_mean 0.000
_refine_ls_structure_factor_coef Fsqd
_refine_ls_weighting_details 'w=1/[\s^2^(Fo^2^)+(0.0654P)^2^+0.0786P] where P=(Fo^2^+2Fc^2^)/3'
_refine_ls_weighting_scheme calc
_refine_ls_wR_factor_gt 0.1406
_refine_ls_wR_factor_ref 0.1725
_reflns_number_gt 1758
_reflns_number_total 3485
_reflns_threshold_expression >2sigma(I)
_cod_data_source_file jo062043psi20061010_013901.cif
_cod_data_source_block Compound_3a
_cod_depositor_comments
;
The following automatic conversions were performed:
'_symmetry_cell_setting' value 'MONOCLINIC' changed to 'monoclinic'
according to '/home/saulius/struct/CIF-dictionaries/cif_core.dic'
dictionary named 'cif_core.dic' version 2.4.1 from 2010-06-29.

Automatic conversion script
Id: cif_fix_enum 1527 2010-12-29 10:47:43Z saulius 

The following automatic conversions were performed:

'_refine_ls_weighting_scheme' value 'calc
w=1/[\s^2^(Fo^2^)+(0.0654P)^2^+0.0786P] where P=(Fo^2^+2Fc^2^)/3' was
changed to 'calc'. New tag '_refine_ls_weighting_details' was
created. The value of the new tag was set to
'w=1/[\s^2^(Fo^2^)+(0.0654P)^2^+0.0786P] where P=(Fo^2^+2Fc^2^)/3'.

Automatic conversion script
Id: cif_fix_values 3143 2015-03-26 13:38:13Z robertas 
;
_cod_original_sg_symbol_H-M 'P 21'
_cod_database_code 4022661

loop_
_symmetry_equiv_pos_as_xyz
'x, y, z'
'-x, y+1/2, -z'

loop_
_atom_site_label
_atom_site_type_symbol
_atom_site_fract_x
_atom_site_fract_y
_atom_site_fract_z
_atom_site_U_iso_or_equiv
_atom_site_adp_type
_atom_site_occupancy
_atom_site_calc_flag
_atom_site_refinement_flags
O1 O 0.7257(4) 0.2662(5) 0.4862(2) 0.0676(10) Uani 1 d .
O3 O 1.0086(4) 0.4826(4) 0.5858(2) 0.0626(9) Uani 1 d .
O5 O 1.2202(6) 0.0435(4) 0.8695(3) 0.0762(12) Uani 1 d .
O7 O 0.8615(5) -0.2417(5) 0.8357(2) 0.0755(11) Uani 1 d .
C6 C 0.6486(6) 0.1344(7) 0.6184(3) 0.0577(13) Uani 1 d .
O2 O 0.6306(5) 0.1961(5) 0.3337(3) 0.0805(12) Uani 1 d .
C5 C 0.6244(6) 0.2801(7) 0.6633(4) 0.0642(14) Uani 1 d .
H5 H 0.6028 0.3778 0.6286 0.077 Uiso 1 calc R
C2 C 0.6807(6) -0.0103(8) 0.7684(4) 0.0664(15) Uani 1 d .
O4 O 0.7866(5) 0.6459(6) 0.5554(3) 0.0913(13) Uani 1 d .
C19 C 0.9766(7) -0.1885(7) 0.9077(4) 0.0576(14) Uani 1 d .
C4 C 0.6324(8) 0.2802(9) 0.7590(5) 0.0807(17) Uani 1 d .
H4 H 0.6187 0.3792 0.7890 0.097 Uiso 1 calc R
C8 C 0.7124(7) 0.2869(8) 0.3923(4) 0.0620(15) Uani 1 d .
C1 C 0.6790(5) -0.0089(7) 0.6714(4) 0.0600(14) Uani 1 d .
H1 H 0.6987 -0.1067 0.6421 0.072 Uiso 1 calc R
O6 O 1.4195(6) 0.0147(7) 1.0011(4) 0.130(2) Uani 1 d .
C16 C 1.3136(7) -0.0442(8) 0.9385(4) 0.0708(16) Uani 1 d .
C11 C 0.8812(7) 0.5611(7) 0.5281(4) 0.0610(14) Uani 1 d .
C12 C 1.0142(7) 0.5030(7) 0.6874(4) 0.0690(16) Uani 1 d .
H12A H 1.0274 0.6190 0.7048 0.083 Uiso 1 calc R
H12B H 0.9127 0.4638 0.7010 0.083 Uiso 1 calc R
C10 C 0.8835(8) 0.5378(8) 0.4258(4) 0.0774(18) Uani 1 d .
H10 H 0.9465 0.6120 0.4004 0.093 Uiso 1 calc R
C17 C 1.2763(7) -0.2180(7) 0.9291(3) 0.0644(15) Uani 1 d .
H17 H 1.3638 -0.2906 0.9336 0.077 Uiso 1 calc R
C18 C 1.1307(7) -0.2818(6) 0.9148(3) 0.0584(14) Uani 1 d .
H18 H 1.1224 -0.3962 0.9085 0.070 Uiso 1 calc R
C13 C 1.1502(9) 0.4093(7) 0.7410(4) 0.0776(18) Uani 1 d .
H13 H 1.2540 0.4211 0.7293 0.093 Uiso 1 calc R
C3 C 0.6600(7) 0.1382(10) 0.8111(4) 0.0766(16) Uani 1 d .
H3 H 0.6650 0.1415 0.8760 0.092 Uiso 1 calc R
O8 O 0.9621(5) -0.0816(6) 0.9615(3) 0.0926(14) Uani 1 d .
C15 C 1.2483(10) 0.2235(8) 0.8757(5) 0.096(2) Uani 1 d .
H15A H 1.2497 0.2622 0.9394 0.115 Uiso 1 calc R
H15B H 1.3533 0.2495 0.8620 0.115 Uiso 1 calc R
C9 C 0.8066(8) 0.4250(8) 0.3691(4) 0.0727(16) Uani 1 d .
H9 H 0.8123 0.4332 0.3058 0.087 Uiso 1 calc R
C14 C 1.1242(9) 0.3001(8) 0.8108(4) 0.090(2) Uani 1 d .
H14 H 1.0166 0.2779 0.8135 0.108 Uiso 1 calc R
C20 C 0.7010(8) -0.1698(8) 0.8234(5) 0.094(2) Uani 1 d .
H20A H 0.6799 -0.1496 0.8856 0.113 Uiso 1 calc R
H20B H 0.6199 -0.2485 0.7905 0.113 Uiso 1 calc R
C7 C 0.6355(7) 0.1291(8) 0.5128(3) 0.0698(15) Uani 1 d .
H7A H 0.6799 0.0255 0.4959 0.084 Uiso 1 calc R
H7B H 0.5212 0.1359 0.4789 0.084 Uiso 1 calc R

loop_
_atom_site_aniso_label
_atom_site_aniso_U_11
_atom_site_aniso_U_22
_atom_site_aniso_U_33
_atom_site_aniso_U_23
_atom_site_aniso_U_13
_atom_site_aniso_U_12
O1 0.078(3) 0.075(2) 0.046(2) 0.0027(19) 0.0071(18) -0.015(2)
O3 0.070(2) 0.067(2) 0.051(2) 0.0059(18) 0.0135(18) 0.008(2)
O5 0.128(4) 0.045(2) 0.053(2) 0.0013(17) 0.017(2) -0.003(2)
O7 0.074(3) 0.071(2) 0.066(2) 0.011(2) -0.013(2) -0.011(2)
C6 0.048(3) 0.063(3) 0.061(3) -0.003(3) 0.011(3) -0.011(3)
O2 0.076(3) 0.099(3) 0.057(2) -0.015(2) -0.002(2) 0.007(2)
C5 0.057(3) 0.062(4) 0.076(4) 0.006(3) 0.021(3) 0.004(3)
C2 0.044(3) 0.078(4) 0.074(4) 0.017(4) 0.009(3) -0.003(3)
O4 0.082(3) 0.092(3) 0.097(3) -0.008(3) 0.015(2) 0.021(3)
C19 0.065(4) 0.057(3) 0.048(3) 0.010(3) 0.006(3) -0.003(3)
C4 0.088(4) 0.084(4) 0.080(4) -0.009(4) 0.037(3) 0.006(4)
C8 0.059(3) 0.080(4) 0.043(3) -0.004(3) 0.003(3) 0.025(3)
C1 0.040(3) 0.059(3) 0.078(4) -0.006(3) 0.009(3) -0.001(3)
O6 0.107(4) 0.130(4) 0.124(4) 0.006(3) -0.031(3) -0.040(3)
C16 0.067(4) 0.090(5) 0.053(3) 0.015(3) 0.008(3) -0.014(4)
C11 0.065(4) 0.047(3) 0.067(4) 0.008(3) 0.006(3) -0.009(3)
C12 0.088(4) 0.067(4) 0.052(3) 0.004(3) 0.018(3) -0.012(3)
C10 0.086(5) 0.090(5) 0.055(4) 0.022(3) 0.015(3) -0.010(4)
C17 0.064(4) 0.060(4) 0.064(3) 0.015(3) 0.003(3) 0.014(3)
C18 0.071(4) 0.035(3) 0.063(3) 0.003(2) 0.004(3) -0.002(3)
C13 0.107(5) 0.057(4) 0.062(4) 0.012(3) 0.006(3) -0.004(4)
C3 0.068(4) 0.103(5) 0.063(4) 0.013(4) 0.025(3) 0.002(4)
O8 0.078(3) 0.114(4) 0.082(3) -0.033(3) 0.011(2) 0.025(3)
C15 0.124(6) 0.077(5) 0.084(5) 0.000(4) 0.019(5) -0.004(4)
C9 0.085(4) 0.091(5) 0.039(3) 0.009(3) 0.007(3) 0.000(4)
C14 0.115(6) 0.071(4) 0.069(4) -0.014(4) -0.007(4) 0.003(4)
C20 0.055(4) 0.118(6) 0.098(5) 0.039(4) -0.006(3) -0.016(4)
C7 0.068(4) 0.074(4) 0.063(4) -0.004(3) 0.006(3) -0.017(3)

loop_
_atom_type_symbol
_atom_type_description
_atom_type_scat_dispersion_real
_atom_type_scat_dispersion_imag
_atom_type_scat_source
C C 0.0033 0.0016 'International Tables Vol C Tables 4.2.6.8 and 6.1.1.4'
H H 0.0000 0.0000 'International Tables Vol C Tables 4.2.6.8 and 6.1.1.4'
O O 0.0106 0.0060 'International Tables Vol C Tables 4.2.6.8 and 6.1.1.4'

loop_
_geom_angle_atom_site_label_1
_geom_angle_atom_site_label_2
_geom_angle_atom_site_label_3
_geom_angle
C8 O1 C7 116.1(4)
C11 O3 C12 113.5(4)
C16 O5 C15 115.3(5)
C19 O7 C20 117.3(5)
C1 C6 C5 118.8(5)
C1 C6 C7 120.0(5)
C5 C6 C7 121.1(5)
C4 C5 C6 119.8(5)
C4 C5 H5 120.1
C6 C5 H5 120.1
C3 C2 C1 118.0(5)
C3 C2 C20 121.3(6)
C1 C2 C20 120.7(6)
O8 C19 O7 125.9(5)
O8 C19 C18 123.2(5)
O7 C19 C18 110.9(5)
C3 C4 C5 121.3(6)
C3 C4 H4 119.3
C5 C4 H4 119.3
O2 C8 O1 122.1(6)
O2 C8 C9 123.9(5)
O1 C8 C9 114.1(5)
C6 C1 C2 121.4(5)
C6 C1 H1 119.3
C2 C1 H1 119.3
O6 C16 O5 123.7(6)
O6 C16 C17 124.2(6)
O5 C16 C17 112.1(5)
O4 C11 O3 124.2(5)
O4 C11 C10 124.5(6)
O3 C11 C10 111.1(5)
C13 C12 O3 108.3(5)
C13 C12 H12A 110.0
O3 C12 H12A 110.0
C13 C12 H12B 110.0
O3 C12 H12B 110.0
H12A C12 H12B 108.4
C9 C10 C11 126.5(6)
C9 C10 H10 116.7
C11 C10 H10 116.7
C18 C17 C16 125.4(5)
C18 C17 H17 117.3
C16 C17 H17 117.3
C17 C18 C19 125.7(5)
C17 C18 H18 117.2
C19 C18 H18 117.2
C14 C13 C12 119.0(6)
C14 C13 H13 120.5
C12 C13 H13 120.5
C4 C3 C2 120.5(5)
C4 C3 H3 119.7
C2 C3 H3 119.7
C14 C15 O5 108.6(6)
C14 C15 H15A 110.0
O5 C15 H15A 110.0
C14 C15 H15B 110.0
O5 C15 H15B 110.0
H15A C15 H15B 108.3
C10 C9 C8 127.9(5)
C10 C9 H9 116.1
C8 C9 H9 116.1
C15 C14 C13 123.9(7)
C15 C14 H14 118.1
C13 C14 H14 118.1
O7 C20 C2 113.4(5)
O7 C20 H20A 108.9
C2 C20 H20A 108.9
O7 C20 H20B 108.9
C2 C20 H20B 108.9
H20A C20 H20B 107.7
O1 C7 C6 109.3(4)
O1 C7 H7A 109.8
C6 C7 H7A 109.8
O1 C7 H7B 109.8
C6 C7 H7B 109.8
H7A C7 H7B 108.3

loop_
_geom_bond_atom_site_label_1
_geom_bond_atom_site_label_2
_geom_bond_distance
O1 C8 1.347(6)
O1 C7 1.444(6)
O3 C11 1.349(6)
O3 C12 1.468(6)
O5 C16 1.320(6)
O5 C15 1.472(7)
O7 C19 1.314(6)
O7 C20 1.438(7)
C6 C1 1.379(8)
C6 C5 1.382(7)
C6 C7 1.504(7)
O2 C8 1.205(6)
C5 C4 1.368(7)
C5 H5 0.9300
C2 C3 1.379(9)
C2 C1 1.398(7)
C2 C20 1.503(8)
O4 C11 1.184(6)
C19 O8 1.188(6)
C19 C18 1.478(7)
C4 C3 1.361(9)
C4 H4 0.9300
C8 C9 1.451(8)
C1 H1 0.9300
O6 C16 1.207(6)
C16 C17 1.438(9)
C11 C10 1.496(8)
C12 C13 1.434(8)
C12 H12A 0.9700
C12 H12B 0.9700
C10 C9 1.292(8)
C10 H10 0.9300
C17 C18 1.297(7)
C17 H17 0.9300
C18 H18 0.9300
C13 C14 1.395(8)
C13 H13 0.9300
C3 H3 0.9300
C15 C14 1.374(9)
C15 H15A 0.9700
C15 H15B 0.9700
C9 H9 0.9300
C14 H14 0.9300
C20 H20A 0.9700
C20 H20B 0.9700
C7 H7A 0.9700
C7 H7B 0.9700

loop_
_cod_related_entry_id
_cod_related_entry_database
_cod_related_entry_code
1 ChemSpider 30658571
